data_4067314
loop_
_publ_author_name
'O, Wylie W. N.'
'Lough, Alan J.'
'Morris, Robert H.'

_publ_section_title
;
 Palladium(II) and Platinum(II) Complexes Featuring a
 Nitrile-Functionalized N-Heterocyclic Carbene Ligand
;
_journal_issue 3
_journal_name_full Organometallics
_journal_page_first 570
_journal_paper_doi 10.1021/om9008372
_journal_volume 29
_journal_year 2010
_chemical_formula_moiety 'C22 H27 N4 O Pd, B F4'
_chemical_formula_sum 'C22 H27 B F4 N4 O Pd'
_chemical_formula_weight 556.69
_chemical_name_systematic
; 
 ? 
;
_space_group_IT_number 2
_symmetry_cell_setting triclinic
_symmetry_space_group_name_Hall '-P 1'
_symmetry_space_group_name_H-M 'P -1'
_atom_sites_solution_hydrogens geom
_atom_sites_solution_primary direct
_atom_sites_solution_secondary difmap
_audit_creation_method SHELXL-97
_cell_angle_alpha 95.775(3)
_cell_angle_beta 103.2560(18)
_cell_angle_gamma 107.764(2)
_cell_formula_units_Z 2
_cell_length_a 8.0035(4)
_cell_length_b 9.9223(3)
_cell_length_c 16.6421(8)
_cell_measurement_reflns_used 10858
_cell_measurement_temperature 150(1)
_cell_measurement_theta_max 27.5
_cell_measurement_theta_min 2.7
_cell_volume 1204.13(9)
_computing_cell_refinement 'Denzo-SMN (Otwinowski & Minor, 1997)'
_computing_data_collection 'Collect (Nonius B.V., 1997-2002)'
_computing_data_reduction Denzo-SMN
_computing_molecular_graphics 'PLATON (Spek, 2003)'
_computing_publication_material 'SHELXTL V6.1'
_computing_structure_refinement 'SHELXTL V6.1 (Sheldrick, 2008)'
_computing_structure_solution 'SIR-92 (Altomare et al., 1994)'
_diffrn_ambient_temperature 150(1)
_diffrn_detector_area_resol_mean 9
_diffrn_measured_fraction_theta_full 0.969
_diffrn_measured_fraction_theta_max 0.969
_diffrn_measurement_device_type 'Nonius KappaCCD'
_diffrn_measurement_method '\f scans and \w scans with \k offsets'
_diffrn_radiation_monochromator graphite
_diffrn_radiation_source 'fine-focus sealed tube'
_diffrn_radiation_type MoK\a
_diffrn_radiation_wavelength 0.71073
_diffrn_reflns_av_R_equivalents 0.0482
_diffrn_reflns_av_sigmaI/netI 0.0597
_diffrn_reflns_limit_h_max 9
_diffrn_reflns_limit_h_min -10
_diffrn_reflns_limit_k_max 12
_diffrn_reflns_limit_k_min -12
_diffrn_reflns_limit_l_max 21
_diffrn_reflns_limit_l_min -19
_diffrn_reflns_number 10858
_diffrn_reflns_theta_full 27.53
_diffrn_reflns_theta_max 27.53
_diffrn_reflns_theta_min 2.73
_diffrn_standards_number 0
_exptl_absorpt_coefficient_mu 0.823
_exptl_absorpt_correction_T_max 0.909
_exptl_absorpt_correction_T_min 0.738
_exptl_absorpt_correction_type multi-scan
_exptl_absorpt_process_details
; 
multi-scan from symmetry-related measurements 
 Sortav (Blessing 1995) 
;
_exptl_crystal_colour colourless
_exptl_crystal_density_diffrn 1.535
_exptl_crystal_density_method 'not measured'
_exptl_crystal_description needle
_exptl_crystal_F_000 564
_exptl_crystal_size_max 0.30
_exptl_crystal_size_mid 0.20
_exptl_crystal_size_min 0.12
_refine_diff_density_max 0.779
_refine_diff_density_min -1.031
_refine_diff_density_rms 0.099
_refine_ls_extinction_method none
_refine_ls_goodness_of_fit_ref 1.044
_refine_ls_hydrogen_treatment mixed
_refine_ls_matrix_type full
_refine_ls_number_parameters 309
_refine_ls_number_reflns 5379
_refine_ls_number_restraints 0
_refine_ls_restrained_S_all 1.044
_refine_ls_R_factor_all 0.0676
_refine_ls_R_factor_gt 0.0478
_refine_ls_shift/su_max 0.001
_refine_ls_shift/su_mean 0.000
_refine_ls_structure_factor_coef Fsqd
_refine_ls_weighting_details 'calc w=1/[\s^2^(Fo^2^)+(0.0573P)^2^+1.2471P] where P=(Fo^2^+2Fc^2^)/3'
_refine_ls_weighting_scheme calc
_refine_ls_wR_factor_gt 0.1132
_refine_ls_wR_factor_ref 0.1272
_reflns_number_gt 4292
_reflns_number_total 5379
_reflns_threshold_expression I>2\s(I)
_cod_data_source_file om9008372_si_002.cif
_cod_data_source_block 3a
_cod_depositor_comments
;
The following automatic conversions were performed:

'_symmetry_cell_setting' value 'Triclinic' changed to 'triclinic'
according to /home/saulius/struct/CIF-dictionaries/cif_core.dic
dictionary named 'cif_core.dic' version 2.4.1 from 2010-06-29.

Automatic conversion script
Id: cif_fix_values 1715 2011-07-08 13:25:40Z adriana 
;
_cod_original_sg_symbol_Hall '-P  1'
_cod_database_code 4067314

loop_
_symmetry_equiv_pos_as_xyz
'x, y, z'
'-x, -y, -z'

loop_
_atom_site_label
_atom_site_type_symbol
_atom_site_fract_x
_atom_site_fract_y
_atom_site_fract_z
_atom_site_U_iso_or_equiv
_atom_site_adp_type
_atom_site_occupancy
_atom_site_symmetry_multiplicity
_atom_site_calc_flag
_atom_site_refinement_flags
Pd1 Pd 0.79255(4) 0.59607(3) 0.275421(18) 0.03669(12) Uani 1 1 d .
O1 O 0.3517(4) 0.2889(3) 0.08879(18) 0.0416(6) Uani 1 1 d .
N1 N 0.6051(4) 0.8187(3) 0.2645(2) 0.0337(7) Uani 1 1 d .
N2 N 0.5155(5) 0.6808(3) 0.3482(2) 0.0383(7) Uani 1 1 d .
N3 N 0.2533(6) 0.7873(5) 0.0760(3) 0.0668(12) Uani 1 1 d .
N4 N 0.9780(5) 0.7000(4) 0.3980(2) 0.0418(8) Uani 1 1 d .
C1 C 0.6245(5) 0.7017(4) 0.2974(2) 0.0339(8) Uani 1 1 d .
C2 C 0.4292(6) 0.7825(4) 0.3482(3) 0.0423(9) Uani 1 1 d .
H2A H 0.3463 0.7896 0.3798 0.051 Uiso 1 1 calc R
C3 C 0.4835(5) 0.8687(4) 0.2958(3) 0.0392(9) Uani 1 1 d .
H3A H 0.4468 0.9481 0.2825 0.047 Uiso 1 1 calc R
C4 C 0.4867(7) 0.5622(5) 0.3950(3) 0.0565(12) Uani 1 1 d .
H4A H 0.5824 0.5195 0.3960 0.085 Uiso 1 1 calc R
H4B H 0.3671 0.4888 0.3677 0.085 Uiso 1 1 calc R
H4C H 0.4912 0.5989 0.4527 0.085 Uiso 1 1 calc R
C5 C 0.7033(5) 0.8789(4) 0.2072(2) 0.0357(8) Uani 1 1 d .
C6 C 0.8904(6) 0.9289(4) 0.2316(3) 0.0424(9) Uani 1 1 d .
H6A H 0.9546 0.9261 0.2867 0.051 Uiso 1 1 calc R
C7 C 0.9855(7) 0.9838(5) 0.1753(3) 0.0550(12) Uani 1 1 d .
H7A H 1.1151 1.0177 0.1915 0.066 Uiso 1 1 calc R
C8 C 0.8913(8) 0.9890(5) 0.0958(3) 0.0595(13) Uani 1 1 d .
H8A H 0.9571 1.0283 0.0580 0.071 Uiso 1 1 calc R
C9 C 0.7036(7) 0.9383(4) 0.0704(3) 0.0519(11) Uani 1 1 d .
H9A H 0.6404 0.9415 0.0152 0.062 Uiso 1 1 calc R
C10 C 0.6068(6) 0.8821(4) 0.1261(3) 0.0407(9) Uani 1 1 d .
C11 C 0.4098(7) 0.8274(4) 0.0990(3) 0.0475(10) Uani 1 1 d .
C12 C 1.0528(5) 0.7725(5) 0.4616(3) 0.0433(9) Uani 1 1 d .
C13 C 1.1483(7) 0.8685(5) 0.5428(3) 0.0560(12) Uani 1 1 d .
H13A H 1.1942 0.9678 0.5341 0.084 Uiso 1 1 calc R
H13B H 1.2508 0.8403 0.5710 0.084 Uiso 1 1 calc R
H13C H 1.0638 0.8615 0.5778 0.084 Uiso 1 1 calc R
C14 C 0.9726(6) 0.5129(5) 0.2109(3) 0.0454(10) Uani 1 1 d .
H14A H 1.076(7) 0.588(5) 0.229(3) 0.055 Uiso 1 1 d .
C15 C 0.9192(6) 0.4233(5) 0.2635(3) 0.0459(10) Uani 1 1 d .
H15A H 0.992(7) 0.442(5) 0.319(3) 0.055 Uiso 1 1 d .
C16 C 0.7689(6) 0.2798(4) 0.2446(3) 0.0498(11) Uani 1 1 d .
H16A H 0.7202 0.2716 0.2941 0.060 Uiso 1 1 calc R
H16B H 0.8258 0.2046 0.2404 0.060 Uiso 1 1 calc R
C17 C 0.6072(5) 0.2415(4) 0.1678(3) 0.0391(9) Uani 1 1 d .
H17A H 0.5220 0.1447 0.1669 0.047 Uiso 1 1 calc R
H17B H 0.6510 0.2362 0.1170 0.047 Uiso 1 1 calc R
C18 C 0.5013(5) 0.3492(4) 0.1638(3) 0.0375(8) Uani 1 1 d .
H18A H 0.4508 0.3501 0.2134 0.045 Uiso 1 1 calc R
C19 C 0.6101(5) 0.5036(4) 0.1609(2) 0.0324(8) Uani 1 1 d .
H19A H 0.536(6) 0.553(4) 0.153(3) 0.039 Uiso 1 1 d .
C20 C 0.7137(6) 0.5243(4) 0.0942(3) 0.0410(9) Uani 1 1 d .
H20A H 0.7430 0.6254 0.0858 0.049 Uiso 1 1 calc R
H20B H 0.6337 0.4617 0.0404 0.049 Uiso 1 1 calc R
C21 C 0.8916(6) 0.4895(5) 0.1170(3) 0.0430(9) Uani 1 1 d .
H21A H 0.8666 0.3879 0.0923 0.052 Uiso 1 1 calc R
H21B H 0.9814 0.5512 0.0922 0.052 Uiso 1 1 calc R
C22 C 0.2025(5) 0.3380(4) 0.0891(3) 0.0445(9) Uani 1 1 d .
H22A H 0.1028 0.2891 0.0382 0.067 Uiso 1 1 calc R
H22B H 0.2416 0.4421 0.0906 0.067 Uiso 1 1 calc R
H22C H 0.1602 0.3166 0.1387 0.067 Uiso 1 1 calc R
F1 F 0.5013(5) 0.2273(4) 0.4488(3) 0.0976(12) Uani 1 1 d .
F2 F 0.2241(5) 0.2404(3) 0.3936(3) 0.0985(13) Uani 1 1 d .
F3 F 0.3783(5) 0.1645(4) 0.3132(2) 0.0875(10) Uani 1 1 d .
F4 F 0.2548(5) 0.0232(3) 0.3936(2) 0.0804(9) Uani 1 1 d .
B1 B 0.3366(8) 0.1642(5) 0.3893(4) 0.0502(12) Uani 1 1 d .

loop_
_atom_site_aniso_label
_atom_site_aniso_U_11
_atom_site_aniso_U_22
_atom_site_aniso_U_33
_atom_site_aniso_U_23
_atom_site_aniso_U_13
_atom_site_aniso_U_12
Pd1 0.03794(18) 0.03419(17) 0.03783(19) 0.00389(12) 0.00701(13) 0.01544(12)
O1 0.0368(15) 0.0395(14) 0.0444(16) -0.0022(12) 0.0058(12) 0.0142(11)
N1 0.0368(17) 0.0310(15) 0.0353(17) 0.0026(12) 0.0103(14) 0.0152(13)
N2 0.0453(19) 0.0341(16) 0.0357(18) 0.0048(13) 0.0141(15) 0.0120(14)
N3 0.062(3) 0.069(3) 0.058(3) 0.010(2) -0.001(2) 0.021(2)
N4 0.0389(19) 0.0458(18) 0.037(2) 0.0050(15) 0.0042(15) 0.0148(15)
C1 0.036(2) 0.0307(18) 0.0313(19) -0.0004(14) 0.0062(16) 0.0102(15)
C2 0.041(2) 0.043(2) 0.044(2) 0.0010(17) 0.0166(19) 0.0144(17)
C3 0.039(2) 0.040(2) 0.040(2) 0.0002(16) 0.0122(18) 0.0166(17)
C4 0.078(3) 0.043(2) 0.056(3) 0.018(2) 0.035(3) 0.017(2)
C5 0.046(2) 0.0257(17) 0.039(2) 0.0045(14) 0.0164(18) 0.0147(15)
C6 0.046(2) 0.037(2) 0.048(2) 0.0060(17) 0.0168(19) 0.0161(17)
C7 0.057(3) 0.048(2) 0.070(3) 0.007(2) 0.035(3) 0.020(2)
C8 0.091(4) 0.044(2) 0.059(3) 0.012(2) 0.049(3) 0.023(2)
C9 0.081(4) 0.039(2) 0.041(2) 0.0066(18) 0.022(2) 0.024(2)
C10 0.057(3) 0.0314(19) 0.039(2) 0.0034(16) 0.0160(19) 0.0204(17)
C11 0.064(3) 0.041(2) 0.035(2) 0.0061(17) 0.005(2) 0.022(2)
C12 0.033(2) 0.054(2) 0.043(2) 0.011(2) 0.0113(19) 0.0139(18)
C13 0.051(3) 0.070(3) 0.039(2) -0.001(2) 0.007(2) 0.017(2)
C14 0.034(2) 0.044(2) 0.059(3) 0.001(2) 0.010(2) 0.0186(18)
C15 0.048(2) 0.047(2) 0.049(3) 0.0055(19) 0.007(2) 0.030(2)
C16 0.052(3) 0.036(2) 0.064(3) 0.011(2) 0.008(2) 0.0237(19)
C17 0.035(2) 0.0359(19) 0.043(2) -0.0013(16) 0.0110(17) 0.0096(16)
C18 0.038(2) 0.0354(19) 0.040(2) 0.0035(16) 0.0108(17) 0.0152(16)
C19 0.0313(19) 0.0312(18) 0.036(2) 0.0053(15) 0.0060(16) 0.0144(15)
C20 0.045(2) 0.044(2) 0.038(2) 0.0054(17) 0.0125(18) 0.0198(18)
C21 0.038(2) 0.051(2) 0.045(2) 0.0068(18) 0.0165(19) 0.0191(18)
C22 0.035(2) 0.043(2) 0.052(3) 0.0055(18) 0.0096(19) 0.0113(17)
F1 0.066(2) 0.101(3) 0.104(3) -0.022(2) 0.006(2) 0.0230(19)
F2 0.068(2) 0.0611(19) 0.185(4) 0.019(2) 0.061(2) 0.0293(16)
F3 0.119(3) 0.089(2) 0.076(2) 0.0323(19) 0.049(2) 0.043(2)
F4 0.090(2) 0.0508(16) 0.103(3) 0.0277(16) 0.031(2) 0.0204(15)
B1 0.056(3) 0.045(3) 0.056(3) 0.009(2) 0.024(3) 0.019(2)

loop_
_atom_type_symbol
_atom_type_description
_atom_type_scat_dispersion_real
_atom_type_scat_dispersion_imag
_atom_type_scat_source
C C 0.0033 0.0016 'International Tables Vol C Tables 4.2.6.8 and 6.1.1.4'
H H 0.0000 0.0000 'International Tables Vol C Tables 4.2.6.8 and 6.1.1.4'
N N 0.0061 0.0033 'International Tables Vol C Tables 4.2.6.8 and 6.1.1.4'
O O 0.0106 0.0060 'International Tables Vol C Tables 4.2.6.8 and 6.1.1.4'
Pd Pd -0.9988 1.0072 'International Tables Vol C Tables 4.2.6.8 and 6.1.1.4'
B B 0.0013 0.0007 'International Tables Vol C Tables 4.2.6.8 and 6.1.1.4'
F F 0.0171 0.0103 'International Tables Vol C Tables 4.2.6.8 and 6.1.1.4'

loop_
_geom_angle_atom_site_label_1
_geom_angle_atom_site_label_2
_geom_angle_atom_site_label_3
_geom_angle
C1 Pd1 C19 87.71(15)
C1 Pd1 N4 89.58(14)
C19 Pd1 N4 177.29(13)
C1 Pd1 C15 162.18(17)
C19 Pd1 C15 89.74(16)
N4 Pd1 C15 92.88(15)
C1 Pd1 C14 160.20(17)
C19 Pd1 C14 80.72(16)
N4 Pd1 C14 101.84(15)
C15 Pd1 C14 34.81(17)
C22 O1 C18 113.4(3)
C1 N1 C3 110.7(3)
C1 N1 C5 122.5(3)
C3 N1 C5 126.8(3)
C1 N2 C2 111.1(3)
C1 N2 C4 123.9(3)
C2 N2 C4 124.9(4)
C12 N4 Pd1 165.4(3)
N2 C1 N1 104.5(3)
N2 C1 Pd1 129.6(3)
N1 C1 Pd1 125.8(3)
C3 C2 N2 107.7(4)
C2 C3 N1 106.0(3)
C6 C5 C10 120.9(4)
C6 C5 N1 119.6(4)
C10 C5 N1 119.5(3)
C5 C6 C7 119.5(4)
C8 C7 C6 119.9(5)
C9 C8 C7 121.1(4)
C8 C9 C10 119.5(4)
C9 C10 C5 119.1(4)
C9 C10 C11 119.4(4)
C5 C10 C11 121.5(4)
N3 C11 C10 177.9(5)
N4 C12 C13 178.7(5)
H14A C14 C15 120(3)
H14A C14 C21 112(3)
C15 C14 C21 127.0(4)
H14A C14 Pd1 100(3)
C15 C14 Pd1 71.9(3)
C21 C14 Pd1 108.2(3)
H15A C15 C14 119(3)
H15A C15 C16 111(3)
C14 C15 C16 129.6(4)
H15A C15 Pd1 99(3)
C14 C15 Pd1 73.3(2)
C16 C15 Pd1 107.7(3)
C15 C16 C17 120.5(4)
C16 C17 C18 114.3(3)
O1 C18 C19 110.1(3)
O1 C18 C17 104.6(3)
C19 C18 C17 115.9(3)
H19A C19 C20 107(3)
H19A C19 C18 109(3)
C20 C19 C18 116.8(3)
H19A C19 Pd1 106(3)
C20 C19 Pd1 108.1(3)
C18 C19 Pd1 108.9(3)
C19 C20 C21 113.4(3)
C14 C21 C20 112.2(3)
F2 B1 F4 111.1(4)
F2 B1 F1 111.3(4)
F4 B1 F1 112.4(5)
F2 B1 F3 109.9(5)
F4 B1 F3 106.8(4)
F1 B1 F3 105.0(4)

loop_
_geom_bond_atom_site_label_1
_geom_bond_atom_site_label_2
_geom_bond_distance
Pd1 C1 2.012(4)
Pd1 C19 2.040(4)
Pd1 N4 2.164(3)
Pd1 C15 2.256(4)
Pd1 C14 2.273(4)
O1 C22 1.421(5)
O1 C18 1.441(5)
N1 C1 1.369(5)
N1 C3 1.393(5)
N1 C5 1.433(5)
N2 C1 1.335(5)
N2 C2 1.386(5)
N2 C4 1.465(5)
N3 C11 1.148(6)
N4 C12 1.136(5)
C2 C3 1.334(6)
C5 C6 1.371(6)
C5 C10 1.401(6)
C6 C7 1.390(6)
C7 C8 1.378(7)
C8 C9 1.376(7)
C9 C10 1.393(6)
C10 C11 1.445(7)
C12 C13 1.463(6)
C14 H14A 0.89(5)
C14 C15 1.355(7)
C14 C21 1.512(6)
C15 H15A 0.94(5)
C15 C16 1.505(6)
C16 C17 1.515(6)
C17 C18 1.552(5)
C18 C19 1.525(5)
C19 H19A 0.88(4)
C19 C20 1.525(5)
C20 C21 1.539(5)
F1 B1 1.372(7)
F2 B1 1.349(6)
F3 B1 1.381(6)
F4 B1 1.369(6)
